data_4087109
loop_
_publ_author_name
'Zhang, Lei'
'Fang, Bo'
'Hou, Guohua'
'Zi, Guofu'
'Ding, Wanjian'
'Walter, Marc D.'

_publ_section_title
;
 Experimental and Computational Studies of a Uranium Metallacyclocumulene
;
_journal_issue 4
_journal_name_full Organometallics
_journal_page_first 898
_journal_paper_doi 10.1021/acs.organomet.6b00936
_journal_volume 36
_journal_year 2017
_chemical_formula_moiety 'C43 H70 N2 Si2 U'
_chemical_formula_sum 'C43 H70 N2 Si2 U'
_chemical_formula_weight 909.22
_space_group_crystal_system monoclinic
_space_group_IT_number 14
_space_group_name_Hall '-P 2yn'
_space_group_name_H-M_alt 'P 1 21/n 1'
_symmetry_space_group_name_Hall '-P 2yn'
_symmetry_space_group_name_H-M 'P 1 21/n 1'
_atom_sites_solution_hydrogens geom
_audit_creation_method SHELXL-2014/7
_cell_angle_alpha 90
_cell_angle_beta 106.680(16)
_cell_angle_gamma 90
_cell_formula_units_Z 4
_cell_length_a 14.921(13)
_cell_length_b 15.613(14)
_cell_length_c 19.435(18)
_cell_measurement_reflns_used 3568
_cell_measurement_temperature 100(2)
_cell_measurement_theta_max 23.77
_cell_measurement_theta_min 2.19
_cell_volume 4337(7)
_computing_cell_refinement 'Bruker SAINT'
_computing_data_collection 'Bruker APEX2'
_computing_data_reduction 'Bruker SAINT'
_computing_molecular_graphics 'Bruker SHELXTL'
_computing_publication_material 'Bruker SHELXTL'
_computing_structure_refinement 'SHELXL-2014/7 (Sheldrick, 2014)'
_computing_structure_solution 'SHELXS-97 (Sheldrick 2008)'
_diffrn_ambient_temperature 100(2)
_diffrn_measured_fraction_theta_full 0.995
_diffrn_measured_fraction_theta_max 0.982
_diffrn_measurement_device_type 'Bruker APEX-II CCD'
_diffrn_measurement_method '\f and \w scans'
_diffrn_radiation_type MoK\a
_diffrn_radiation_wavelength 0.71073
_diffrn_reflns_av_R_equivalents 0.1202
_diffrn_reflns_av_unetI/netI 0.1487
_diffrn_reflns_Laue_measured_fraction_full 0.995
_diffrn_reflns_Laue_measured_fraction_max 0.982
_diffrn_reflns_limit_h_max 12
_diffrn_reflns_limit_h_min -19
_diffrn_reflns_limit_k_max 20
_diffrn_reflns_limit_k_min -18
_diffrn_reflns_limit_l_max 23
_diffrn_reflns_limit_l_min -25
_diffrn_reflns_number 26776
_diffrn_reflns_point_group_measured_fraction_full 0.995
_diffrn_reflns_point_group_measured_fraction_max 0.982
_diffrn_reflns_theta_full 25.242
_diffrn_reflns_theta_max 27.502
_diffrn_reflns_theta_min 1.527
_exptl_absorpt_coefficient_mu 3.827
_exptl_absorpt_correction_T_max 0.75
_exptl_absorpt_correction_T_min 0.55
_exptl_absorpt_correction_type multi-scan
_exptl_absorpt_process_details SADABS
_exptl_crystal_colour orange
_exptl_crystal_density_diffrn 1.392
_exptl_crystal_description block
_exptl_crystal_F_000 1848
_exptl_crystal_size_max 0.200
_exptl_crystal_size_mid 0.200
_exptl_crystal_size_min 0.100
_refine_diff_density_max 2.866
_refine_diff_density_min -4.152
_refine_diff_density_rms 0.282
_refine_ls_extinction_method none
_refine_ls_goodness_of_fit_ref 0.955
_refine_ls_hydrogen_treatment constr
_refine_ls_matrix_type full
_refine_ls_number_parameters 449
_refine_ls_number_reflns 9787
_refine_ls_number_restraints 6
_refine_ls_restrained_S_all 0.954
_refine_ls_R_factor_all 0.1087
_refine_ls_R_factor_gt 0.0603
_refine_ls_shift/su_max 0.001
_refine_ls_shift/su_mean 0.000
_refine_ls_structure_factor_coef Fsqd
_refine_ls_weighting_details 'w=1/[\s^2^(Fo^2^)+(0.0827P)^2^] where P=(Fo^2^+2Fc^2^)/3'
_refine_ls_weighting_scheme calc
_refine_ls_wR_factor_gt 0.1467
_refine_ls_wR_factor_ref 0.1795
_reflns_Friedel_coverage 0.000
_reflns_number_gt 5968
_reflns_number_total 9787
_reflns_threshold_expression 'I > 2\s(I)'
_cod_data_source_file om6b00936_si_002.cif
_cod_data_source_block compound7
_cod_database_code 4087109
_shelx_shelxl_version_number 2014/7
_shelx_space_group_comment
; 
The symmetry employed for this shelxl refinement is uniquely defined 
by the following loop, which should always be used as a source of 
symmetry information in preference to the above space-group names. 
They are only intended as comments. 
;
_shelx_estimated_absorpt_t_min 0.515
_shelx_estimated_absorpt_t_max 0.701

loop_
_space_group_symop_operation_xyz
'x, y, z'
'-x+1/2, y+1/2, -z+1/2'
'-x, -y, -z'
'x-1/2, -y-1/2, z-1/2'

loop_
_atom_site_label
_atom_site_type_symbol
_atom_site_fract_x
_atom_site_fract_y
_atom_site_fract_z
_atom_site_U_iso_or_equiv
_atom_site_adp_type
_atom_site_occupancy
_atom_site_site_symmetry_order
_atom_site_calc_flag
_atom_site_refinement_flags_posn
_atom_site_refinement_flags_adp
C1 C 0.1057(6) 0.5084(6) 0.3862(5) 0.026(2) Uani 1 1 d . .
C2 C 0.1870(6) 0.5391(6) 0.4375(5) 0.021(2) Uani 1 1 d . .
C3 C 0.1574(6) 0.6005(7) 0.4811(5) 0.028(2) Uani 1 1 d . .
C4 C 0.0567(7) 0.6070(7) 0.4535(5) 0.029(2) Uani 1 1 d . .
C5 C 0.0267(7) 0.5490(6) 0.3982(5) 0.027(2) Uani 1 1 d . .
C6 C 0.1058(7) 0.4338(6) 0.3348(6) 0.034(3) Uani 1 1 d . .
H6A H 0.1327 0.3829 0.3627 0.051 Uiso 1 1 calc R U
H6B H 0.1433 0.4493 0.3028 0.051 Uiso 1 1 calc R U
H6C H 0.0415 0.4215 0.3063 0.051 Uiso 1 1 calc R U
C7 C 0.2859(7) 0.5053(7) 0.4525(6) 0.038(3) Uani 1 1 d . .
H7A H 0.2919 0.4518 0.4798 0.057 Uiso 1 1 calc R U
H7B H 0.3300 0.5477 0.4805 0.057 Uiso 1 1 calc R U
H7C H 0.2999 0.4946 0.4070 0.057 Uiso 1 1 calc R U
C8 C 0.2180(7) 0.6422(8) 0.5485(6) 0.041(3) Uani 1 1 d . .
H8A H 0.1857 0.6408 0.5858 0.061 Uiso 1 1 calc R U
H8B H 0.2303 0.7018 0.5382 0.061 Uiso 1 1 calc R U
H8C H 0.2774 0.6111 0.5652 0.061 Uiso 1 1 calc R U
C9 C -0.0068(8) 0.6500(8) 0.4928(6) 0.044(3) Uani 1 1 d . .
H9A H -0.0587 0.6786 0.4578 0.066 Uiso 1 1 calc R U
H9B H 0.0293 0.6923 0.5269 0.066 Uiso 1 1 calc R U
H9C H -0.0316 0.6066 0.5189 0.066 Uiso 1 1 calc R U
C10 C -0.0760(7) 0.5258(9) 0.3644(6) 0.045(3) Uani 1 1 d . .
H10A H -0.0803 0.4767 0.3322 0.067 Uiso 1 1 calc R U
H10B H -0.1089 0.5749 0.3370 0.067 Uiso 1 1 calc R U
H10C H -0.1047 0.5111 0.4023 0.067 Uiso 1 1 calc R U
C11 C 0.0859(8) 0.8304(7) 0.3921(5) 0.036(3) Uani 1 1 d . .
C12 C 0.0139(7) 0.8139(7) 0.3261(5) 0.031(2) Uani 1 1 d . .
C13 C 0.0562(7) 0.8217(6) 0.2679(5) 0.025(2) Uani 1 1 d . .
C14 C 0.1513(7) 0.8394(6) 0.2995(6) 0.028(2) Uani 1 1 d . .
C15 C 0.1708(7) 0.8463(6) 0.3751(6) 0.033(2) Uani 1 1 d . .
C16 C 0.0723(11) 0.8486(9) 0.4623(7) 0.065(4) Uani 1 1 d . .
H16A H 0.1180 0.8162 0.4995 0.097 Uiso 1 1 calc R U
H16B H 0.0089 0.8318 0.4619 0.097 Uiso 1 1 calc R U
H16C H 0.0809 0.9100 0.4725 0.097 Uiso 1 1 calc R U
C17 C -0.0892(7) 0.7996(7) 0.3171(7) 0.042(3) Uani 1 1 d . .
H17A H -0.1236 0.8009 0.2660 0.063 Uiso 1 1 calc R U
H17B H -0.1126 0.8448 0.3423 0.063 Uiso 1 1 calc R U
H17C H -0.0979 0.7438 0.3373 0.063 Uiso 1 1 calc R U
C18 C 0.0068(8) 0.8235(7) 0.1897(6) 0.039(3) Uani 1 1 d . .
H18A H 0.0451 0.7947 0.1633 0.059 Uiso 1 1 calc R U
H18B H -0.0039 0.8831 0.1735 0.059 Uiso 1 1 calc R U
H18C H -0.0535 0.7940 0.1807 0.059 Uiso 1 1 calc R U
C19 C 0.2182(8) 0.8647(7) 0.2588(6) 0.040(3) Uani 1 1 d . .
H19A H 0.2017 0.8352 0.2124 0.059 Uiso 1 1 calc R U
H19B H 0.2819 0.8488 0.2864 0.059 Uiso 1 1 calc R U
H19C H 0.2149 0.9268 0.2509 0.059 Uiso 1 1 calc R U
C20 C 0.2610(9) 0.8767(9) 0.4269(8) 0.066(4) Uani 1 1 d . .
H20A H 0.2620 0.9395 0.4278 0.099 Uiso 1 1 calc R U
H20B H 0.3140 0.8555 0.4116 0.099 Uiso 1 1 calc R U
H20C H 0.2656 0.8550 0.4751 0.099 Uiso 1 1 calc R U
C21 C 0.2924(6) 0.6674(6) 0.3346(5) 0.022(2) Uani 1 1 d . .
C22 C 0.2895(6) 0.6500(6) 0.2643(5) 0.0183(19) Uani 1 1 d . .
C23 C 0.1967(6) 0.6442(6) 0.2055(5) 0.021(2) Uani 1 1 d . .
C24 C 0.4171(7) 0.7105(8) 0.4928(5) 0.036(3) Uani 1 1 d . .
H24A H 0.4402 0.6617 0.5246 0.053 Uiso 1 1 calc R U
H24B H 0.3538 0.7252 0.4940 0.053 Uiso 1 1 calc R U
H24C H 0.4585 0.7598 0.5088 0.053 Uiso 1 1 calc R U
C25 C 0.4880(7) 0.5830(7) 0.4100(6) 0.035(3) Uani 1 1 d . .
H25A H 0.5534 0.5975 0.4341 0.053 Uiso 1 1 calc R U
H25B H 0.4831 0.5585 0.3627 0.053 Uiso 1 1 calc R U
H25C H 0.4659 0.5412 0.4391 0.053 Uiso 1 1 calc R U
C26 C 0.4757(7) 0.7733(7) 0.3670(5) 0.032(2) Uani 1 1 d . .
H26A H 0.4629 0.8270 0.3885 0.048 Uiso 1 1 calc R U
H26B H 0.4524 0.7775 0.3145 0.048 Uiso 1 1 calc R U
H26C H 0.5433 0.7629 0.3812 0.048 Uiso 1 1 calc R U
C27 C 0.3736(6) 0.6347(6) 0.2431(5) 0.023(2) Uani 1 1 d . .
C28 C 0.4482(7) 0.6209(7) 0.2317(5) 0.032(2) Uani 1 1 d . .
C29 C 0.5496(7) 0.5430(7) 0.1335(6) 0.039(3) Uani 1 1 d . .
H29A H 0.5191 0.4889 0.1389 0.058 Uiso 1 1 calc R U
H29B H 0.6116 0.5313 0.1278 0.058 Uiso 1 1 calc R U
H29C H 0.5116 0.5734 0.0911 0.058 Uiso 1 1 calc R U
C30 C 0.6484(8) 0.5584(12) 0.2939(7) 0.077(5) Uani 1 1 d . .
H30A H 0.6668 0.5996 0.3335 0.115 Uiso 1 1 calc R U
H30B H 0.7039 0.5404 0.2802 0.115 Uiso 1 1 calc R U
H30C H 0.6195 0.5084 0.3092 0.115 Uiso 1 1 calc R U
C31 C 0.6038(11) 0.7199(9) 0.1991(10) 0.079(5) Uani 1 1 d . .
H31A H 0.5571 0.7474 0.1593 0.118 Uiso 1 1 calc R U
H31B H 0.6632 0.7152 0.1873 0.118 Uiso 1 1 calc R U
H31C H 0.6129 0.7544 0.2428 0.118 Uiso 1 1 calc R U
C32 C 0.0319(5) 0.6067(6) 0.1762(5) 0.0173(19) Uani 1 1 d . .
H32 H 0.0199 0.6535 0.1395 0.021 Uiso 1 1 calc R U
C33 C -0.0451(5) 0.6069(6) 0.2117(4) 0.021(2) Uani 1 1 d . .
H33A H -0.0435 0.6617 0.2377 0.025 Uiso 1 1 calc R U
H33B H -0.0341 0.5600 0.2474 0.025 Uiso 1 1 calc R U
C34 C -0.1426(6) 0.5956(7) 0.1576(5) 0.031(2) Uani 1 1 d . .
H34A H -0.1909 0.5935 0.1834 0.037 Uiso 1 1 calc R U
H34B H -0.1565 0.6448 0.1240 0.037 Uiso 1 1 calc R U
C35 C -0.1445(7) 0.5119(7) 0.1153(6) 0.041(3) Uani 1 1 d . .
H35A H -0.1388 0.4625 0.1482 0.049 Uiso 1 1 calc R U
H35B H -0.2053 0.5071 0.0778 0.049 Uiso 1 1 calc R U
C36 C -0.0656(6) 0.5086(7) 0.0802(5) 0.032(2) Uani 1 1 d . .
H36A H -0.0742 0.5550 0.0441 0.038 Uiso 1 1 calc R U
H36B H -0.0675 0.4532 0.0551 0.038 Uiso 1 1 calc R U
C37 C 0.0312(6) 0.5192(6) 0.1376(5) 0.024(2) Uani 1 1 d . .
H37A H 0.0414 0.4719 0.1729 0.028 Uiso 1 1 calc R U
H37B H 0.0820 0.5177 0.1142 0.028 Uiso 1 1 calc R U
C38 C 0.2454(6) 0.6899(6) 0.1006(5) 0.0177(19) Uani 1 1 d . .
H38 H 0.3003 0.7178 0.1354 0.021 Uiso 1 1 calc R U
C39 C 0.1915(6) 0.7541(6) 0.0449(5) 0.025(2) Uani 1 1 d . .
H39A H 0.1317 0.7275 0.0174 0.030 Uiso 1 1 calc R U
H39B H 0.1762 0.8045 0.0703 0.030 Uiso 1 1 calc R U
C40 C 0.2426(7) 0.7846(7) -0.0074(5) 0.032(2) Uani 1 1 d . .
H40A H 0.2991 0.8171 0.0186 0.038 Uiso 1 1 calc R U
H40B H 0.2016 0.8232 -0.0434 0.038 Uiso 1 1 calc R U
C41 C 0.2706(7) 0.7084(7) -0.0450(5) 0.031(2) Uani 1 1 d . .
H41A H 0.3071 0.7285 -0.0771 0.037 Uiso 1 1 calc R U
H41B H 0.2136 0.6795 -0.0749 0.037 Uiso 1 1 calc R U
C42 C 0.3293(6) 0.6445(6) 0.0095(5) 0.024(2) Uani 1 1 d . .
H42A H 0.3445 0.5945 -0.0164 0.029 Uiso 1 1 calc R U
H42B H 0.3888 0.6720 0.0365 0.029 Uiso 1 1 calc R U
C43 C 0.2768(6) 0.6141(6) 0.0622(5) 0.024(2) Uani 1 1 d . .
H43A H 0.3181 0.5760 0.0984 0.028 Uiso 1 1 calc R U
H43B H 0.2213 0.5806 0.0358 0.028 Uiso 1 1 calc R U
N1 N 0.1221(5) 0.6248(5) 0.2322(4) 0.0182(16) Uani 1 1 d . U
N2 N 0.1800(5) 0.6586(5) 0.1367(4) 0.0220(18) Uani 1 1 d . .
Si1 Si 0.41490(17) 0.68172(18) 0.39916(13) 0.0242(6) Uani 1 1 d . .
Si2 Si 0.56211(19) 0.6102(2) 0.21454(16) 0.0346(7) Uani 1 1 d . .
U1 U 0.12818(2) 0.67292(2) 0.34247(2) 0.01820(12) Uani 1 1 d . .

loop_
_atom_site_aniso_label
_atom_site_aniso_U_11
_atom_site_aniso_U_22
_atom_site_aniso_U_33
_atom_site_aniso_U_23
_atom_site_aniso_U_13
_atom_site_aniso_U_12
C1 0.017(4) 0.030(6) 0.028(5) 0.007(4) 0.005(4) 0.004(4)
C2 0.027(5) 0.016(5) 0.022(5) 0.010(4) 0.008(4) 0.005(4)
C3 0.023(5) 0.045(7) 0.020(5) 0.018(5) 0.012(4) 0.010(5)
C4 0.026(5) 0.042(7) 0.024(5) 0.015(5) 0.016(4) 0.012(5)
C5 0.030(5) 0.024(6) 0.034(6) 0.012(4) 0.021(4) -0.005(4)
C6 0.043(6) 0.013(6) 0.043(7) 0.003(5) 0.009(5) -0.006(5)
C7 0.028(5) 0.045(8) 0.044(7) 0.014(6) 0.014(5) 0.010(5)
C8 0.036(6) 0.063(8) 0.026(6) -0.001(5) 0.013(5) -0.008(6)
C9 0.045(7) 0.063(9) 0.036(6) 0.019(6) 0.031(5) 0.012(6)
C10 0.022(5) 0.076(9) 0.037(6) 0.013(6) 0.008(4) -0.005(6)
C11 0.040(6) 0.044(7) 0.022(5) 0.001(5) 0.006(4) 0.013(5)
C12 0.029(5) 0.041(7) 0.026(5) 0.008(5) 0.014(4) 0.015(5)
C13 0.026(5) 0.027(6) 0.027(5) 0.001(4) 0.012(4) -0.001(4)
C14 0.033(5) 0.017(6) 0.036(6) 0.006(4) 0.014(4) 0.004(4)
C15 0.035(6) 0.020(6) 0.035(6) -0.001(4) -0.005(5) -0.003(4)
C16 0.101(12) 0.064(10) 0.032(7) 0.004(6) 0.024(7) 0.035(8)
C17 0.038(6) 0.031(6) 0.072(9) -0.002(6) 0.037(6) 0.005(5)
C18 0.051(7) 0.037(7) 0.029(6) 0.017(5) 0.010(5) 0.015(6)
C19 0.044(7) 0.027(6) 0.055(8) 0.011(6) 0.027(6) -0.003(5)
C20 0.058(9) 0.053(10) 0.067(10) -0.020(8) -0.014(7) 0.001(7)
C21 0.016(4) 0.035(6) 0.014(4) 0.007(4) 0.002(3) 0.003(4)
C22 0.010(4) 0.023(5) 0.020(4) -0.004(4) 0.001(3) -0.001(3)
C23 0.016(4) 0.025(5) 0.021(5) 0.000(4) 0.004(4) 0.002(4)
C24 0.027(5) 0.060(8) 0.019(5) -0.002(5) 0.005(4) -0.004(5)
C25 0.020(5) 0.043(7) 0.041(6) 0.015(5) 0.006(4) 0.010(5)
C26 0.028(5) 0.038(7) 0.027(5) -0.001(5) 0.005(4) -0.010(5)
C27 0.018(4) 0.024(6) 0.022(5) 0.005(4) -0.003(4) 0.003(4)
C28 0.023(5) 0.057(8) 0.016(5) 0.002(5) 0.007(4) -0.002(5)
C29 0.035(6) 0.047(8) 0.041(6) -0.005(5) 0.020(5) 0.012(5)
C30 0.020(6) 0.160(17) 0.048(8) 0.011(9) 0.008(5) 0.013(8)
C31 0.076(10) 0.047(9) 0.135(15) -0.021(10) 0.064(11) -0.020(8)
C32 0.009(4) 0.019(5) 0.021(4) -0.003(4) -0.002(3) -0.004(3)
C33 0.014(4) 0.035(6) 0.014(4) -0.008(4) 0.003(3) -0.005(4)
C34 0.012(5) 0.048(7) 0.031(5) -0.002(5) 0.004(4) -0.003(4)
C35 0.020(5) 0.037(7) 0.059(8) -0.008(6) 0.002(5) -0.007(5)
C36 0.028(5) 0.039(7) 0.023(5) -0.012(5) -0.004(4) -0.005(5)
C37 0.022(5) 0.023(5) 0.022(5) -0.002(4) 0.000(4) 0.000(4)
C38 0.015(4) 0.018(5) 0.017(4) 0.001(4) 0.000(3) -0.002(4)
C39 0.027(5) 0.024(6) 0.026(5) -0.005(4) 0.009(4) -0.001(4)
C40 0.030(5) 0.044(7) 0.020(5) -0.003(5) 0.007(4) -0.003(5)
C41 0.028(5) 0.036(6) 0.030(5) -0.006(5) 0.011(4) -0.009(5)
C42 0.027(5) 0.026(6) 0.023(5) -0.009(4) 0.015(4) -0.002(4)
C43 0.023(5) 0.029(6) 0.020(5) -0.004(4) 0.008(4) -0.002(4)
N1 0.012(3) 0.023(4) 0.018(3) 0.001(3) 0.001(3) -0.002(3)
N2 0.018(4) 0.034(5) 0.013(4) 0.000(3) 0.004(3) 0.000(3)
Si1 0.0156(12) 0.0362(18) 0.0185(12) 0.0020(12) 0.0011(9) -0.0036(11)
Si2 0.0188(13) 0.053(2) 0.0351(16) -0.0026(15) 0.0127(12) 0.0009(13)
U1 0.01471(17) 0.0257(2) 0.01459(17) 0.00166(16) 0.00488(11) 0.00103(15)

loop_
_atom_type_symbol
_atom_type_description
_atom_type_scat_dispersion_real
_atom_type_scat_dispersion_imag
_atom_type_scat_source
C C 0.0033 0.0016 'International Tables Vol C Tables 4.2.6.8 and 6.1.1.4'
H H 0.0000 0.0000 'International Tables Vol C Tables 4.2.6.8 and 6.1.1.4'
N N 0.0061 0.0033 'International Tables Vol C Tables 4.2.6.8 and 6.1.1.4'
Si Si 0.0817 0.0704 'International Tables Vol C Tables 4.2.6.8 and 6.1.1.4'
U U -9.6767 9.6646 'International Tables Vol C Tables 4.2.6.8 and 6.1.1.4'

loop_
_geom_angle_atom_site_label_1
_geom_angle_atom_site_label_2
_geom_angle_atom_site_label_3
_geom_angle
C2 C1 C5 108.5(9)
C2 C1 C6 123.7(8)
C5 C1 C6 127.2(9)
C2 C1 U1 75.2(5)
C5 C1 U1 79.3(5)
C6 C1 U1 119.0(6)
C1 C2 C3 107.3(8)
C1 C2 C7 127.5(9)
C3 C2 C7 124.6(9)
C1 C2 U1 75.0(5)
C3 C2 U1 78.3(5)
C7 C2 U1 119.9(6)
C2 C3 C4 107.0(9)
C2 C3 C8 126.4(9)
C4 C3 C8 126.2(9)
C2 C3 U1 72.1(5)
C4 C3 U1 76.1(5)
C8 C3 U1 122.8(7)
C5 C4 C3 108.2(8)
C5 C4 C9 124.6(9)
C3 C4 C9 124.8(10)
C5 C4 U1 75.8(5)
C3 C4 U1 74.5(5)
C9 C4 U1 129.5(7)
C4 C5 C1 108.9(9)
C4 C5 C10 123.5(9)
C1 C5 C10 127.0(10)
C4 C5 U1 76.2(5)
C1 C5 U1 71.6(5)
C10 C5 U1 124.9(7)
C1 C6 H6A 109.5
C1 C6 H6B 109.5
H6A C6 H6B 109.5
C1 C6 H6C 109.5
H6A C6 H6C 109.5
H6B C6 H6C 109.5
C2 C7 H7A 109.5
C2 C7 H7B 109.5
H7A C7 H7B 109.5
C2 C7 H7C 109.5
H7A C7 H7C 109.5
H7B C7 H7C 109.5
C3 C8 H8A 109.5
C3 C8 H8B 109.5
H8A C8 H8B 109.5
C3 C8 H8C 109.5
H8A C8 H8C 109.5
H8B C8 H8C 109.5
C4 C9 H9A 109.5
C4 C9 H9B 109.5
H9A C9 H9B 109.5
C4 C9 H9C 109.5
H9A C9 H9C 109.5
H9B C9 H9C 109.5
C5 C10 H10A 109.5
C5 C10 H10B 109.5
H10A C10 H10B 109.5
C5 C10 H10C 109.5
H10A C10 H10C 109.5
H10B C10 H10C 109.5
C15 C11 C12 108.2(9)
C15 C11 C16 123.7(11)
C12 C11 C16 126.6(11)
C15 C11 U1 76.6(6)
C12 C11 U1 73.6(6)
C16 C11 U1 127.0(8)
C11 C12 C13 107.4(9)
C11 C12 C17 127.1(9)
C13 C12 C17 125.3(9)
C11 C12 U1 76.2(6)
C13 C12 U1 76.3(5)
C17 C12 U1 118.1(7)
C14 C13 C12 106.6(9)
C14 C13 C18 125.9(9)
C12 C13 C18 126.9(9)
C14 C13 U1 75.3(6)
C12 C13 U1 73.3(5)
C18 C13 U1 123.5(7)
C13 C14 C15 110.5(8)
C13 C14 C19 124.5(10)
C15 C14 C19 124.0(10)
C13 C14 U1 75.5(6)
C15 C14 U1 76.5(6)
C19 C14 U1 124.5(7)
C14 C15 C11 107.2(9)
C14 C15 C20 126.5(11)
C11 C15 C20 125.8(11)
C14 C15 U1 74.2(6)
C11 C15 U1 74.0(6)
C20 C15 U1 123.7(8)
C11 C16 H16A 109.5
C11 C16 H16B 109.5
H16A C16 H16B 109.5
C11 C16 H16C 109.5
H16A C16 H16C 109.5
H16B C16 H16C 109.5
C12 C17 H17A 109.5
C12 C17 H17B 109.5
H17A C17 H17B 109.5
C12 C17 H17C 109.5
H17A C17 H17C 109.5
H17B C17 H17C 109.5
C13 C18 H18A 109.5
C13 C18 H18B 109.5
H18A C18 H18B 109.5
C13 C18 H18C 109.5
H18A C18 H18C 109.5
H18B C18 H18C 109.5
C14 C19 H19A 109.5
C14 C19 H19B 109.5
H19A C19 H19B 109.5
C14 C19 H19C 109.5
H19A C19 H19C 109.5
H19B C19 H19C 109.5
C15 C20 H20A 109.5
C15 C20 H20B 109.5
H20A C20 H20B 109.5
C15 C20 H20C 109.5
H20A C20 H20C 109.5
H20B C20 H20C 109.5
C22 C21 Si1 115.1(6)
C22 C21 U1 108.3(6)
Si1 C21 U1 136.6(4)
C21 C22 C27 122.0(8)
C21 C22 C23 121.1(7)
C27 C22 C23 116.9(7)
N2 C23 N1 118.8(8)
N2 C23 C22 128.5(8)
N1 C23 C22 112.7(7)
Si1 C24 H24A 109.5
Si1 C24 H24B 109.5
H24A C24 H24B 109.5
Si1 C24 H24C 109.5
H24A C24 H24C 109.5
H24B C24 H24C 109.5
Si1 C25 H25A 109.5
Si1 C25 H25B 109.5
H25A C25 H25B 109.5
Si1 C25 H25C 109.5
H25A C25 H25C 109.5
H25B C25 H25C 109.5
Si1 C26 H26A 109.5
Si1 C26 H26B 109.5
H26A C26 H26B 109.5
Si1 C26 H26C 109.5
H26A C26 H26C 109.5
H26B C26 H26C 109.5
C28 C27 C22 174.3(9)
C27 C28 Si2 175.0(10)
Si2 C29 H29A 109.5
Si2 C29 H29B 109.5
H29A C29 H29B 109.5
Si2 C29 H29C 109.5
H29A C29 H29C 109.5
H29B C29 H29C 109.5
Si2 C30 H30A 109.5
Si2 C30 H30B 109.5
H30A C30 H30B 109.5
Si2 C30 H30C 109.5
H30A C30 H30C 109.5
H30B C30 H30C 109.5
Si2 C31 H31A 109.5
Si2 C31 H31B 109.5
H31A C31 H31B 109.5
Si2 C31 H31C 109.5
H31A C31 H31C 109.5
H31B C31 H31C 109.5
N1 C32 C33 108.1(7)
N1 C32 C37 113.4(7)
C33 C32 C37 108.8(7)
N1 C32 H32 108.8
C33 C32 H32 108.8
C37 C32 H32 108.8
C32 C33 C34 112.5(7)
C32 C33 H33A 109.1
C34 C33 H33A 109.1
C32 C33 H33B 109.1
C34 C33 H33B 109.1
H33A C33 H33B 107.8
C35 C34 C33 109.3(8)
C35 C34 H34A 109.8
C33 C34 H34A 109.8
C35 C34 H34B 109.8
C33 C34 H34B 109.8
H34A C34 H34B 108.3
C36 C35 C34 111.7(8)
C36 C35 H35A 109.3
C34 C35 H35A 109.3
C36 C35 H35B 109.3
C34 C35 H35B 109.3
H35A C35 H35B 107.9
C35 C36 C37 110.7(8)
C35 C36 H36A 109.5
C37 C36 H36A 109.5
C35 C36 H36B 109.5
C37 C36 H36B 109.5
H36A C36 H36B 108.1
C32 C37 C36 108.3(7)
C32 C37 H37A 110.0
C36 C37 H37A 110.0
C32 C37 H37B 110.0
C36 C37 H37B 110.0
H37A C37 H37B 108.4
N2 C38 C39 106.0(7)
N2 C38 C43 108.6(7)
C39 C38 C43 109.4(7)
N2 C38 H38 110.9
C39 C38 H38 110.9
C43 C38 H38 110.9
C40 C39 C38 114.8(8)
C40 C39 H39A 108.6
C38 C39 H39A 108.6
C40 C39 H39B 108.6
C38 C39 H39B 108.6
H39A C39 H39B 107.5
C39 C40 C41 109.8(9)
C39 C40 H40A 109.7
C41 C40 H40A 109.7
C39 C40 H40B 109.7
C41 C40 H40B 109.7
H40A C40 H40B 108.2
C40 C41 C42 111.1(8)
C40 C41 H41A 109.4
C42 C41 H41A 109.4
C40 C41 H41B 109.4
C42 C41 H41B 109.4
H41A C41 H41B 108.0
C43 C42 C41 111.3(7)
C43 C42 H42A 109.4
C41 C42 H42A 109.4
C43 C42 H42B 109.4
C41 C42 H42B 109.4
H42A C42 H42B 108.0
C42 C43 C38 111.8(8)
C42 C43 H43A 109.3
C38 C43 H43A 109.3
C42 C43 H43B 109.3
C38 C43 H43B 109.3
H43A C43 H43B 107.9
C23 N1 C32 114.7(7)
C23 N1 U1 117.8(6)
C32 N1 U1 122.7(5)
C23 N2 C38 126.8(7)
C25 Si1 C24 104.0(5)
C25 Si1 C26 110.0(5)
C24 Si1 C26 105.3(5)
C25 Si1 C21 113.4(5)
C24 Si1 C21 114.5(4)
C26 Si1 C21 109.3(4)
C28 Si2 C29 109.5(5)
C28 Si2 C31 108.3(6)
C29 Si2 C31 109.7(6)
C28 Si2 C30 110.0(5)
C29 Si2 C30 109.3(6)
C31 Si2 C30 110.0(8)
N1 U1 C21 72.7(3)
N1 U1 C12 107.7(3)
C21 U1 C12 127.4(3)
N1 U1 C1 90.4(3)
C21 U1 C1 101.2(3)
C12 U1 C1 131.0(3)
N1 U1 C2 107.6(3)
C21 U1 C2 83.4(3)
C12 U1 C2 138.8(3)
C1 U1 C2 29.7(3)
N1 U1 C11 132.5(3)
C21 U1 C11 112.0(3)
C12 U1 C11 30.2(3)
C1 U1 C11 131.1(3)
C2 U1 C11 119.9(3)
N1 U1 C14 90.0(3)
C21 U1 C14 78.8(3)
C12 U1 C14 48.9(3)
C1 U1 C14 179.6(3)
C2 U1 C14 149.9(3)
C11 U1 C14 48.5(3)
N1 U1 C13 83.0(3)
C21 U1 C13 103.6(3)
C12 U1 C13 30.4(3)
C1 U1 C13 151.0(3)
C2 U1 C13 168.8(3)
C11 U1 C13 49.5(3)
C14 U1 C13 29.2(3)
N1 U1 C15 118.8(3)
C21 U1 C15 83.4(3)
C12 U1 C15 49.3(3)
C1 U1 C15 150.2(3)
C2 U1 C15 124.7(3)
C11 U1 C15 29.4(3)
C14 U1 C15 29.4(3)
C13 U1 C15 48.9(3)
N1 U1 C3 136.5(3)
C21 U1 C3 99.1(3)
C12 U1 C3 110.5(3)
C1 U1 C3 48.3(3)
C2 U1 C3 29.6(3)
C11 U1 C3 90.7(3)
C14 U1 C3 131.2(3)
C13 U1 C3 139.3(3)
C15 U1 C3 101.9(3)
N1 U1 C5 104.7(3)
C21 U1 C5 129.5(3)
C12 U1 C5 102.0(3)
C1 U1 C5 29.1(3)
C2 U1 C5 48.3(3)
C11 U1 C5 105.7(3)
C14 U1 C5 150.7(3)
C13 U1 C5 126.5(3)
C15 U1 C5 132.6(3)
C3 U1 C5 47.4(3)
N1 U1 C4 132.6(3)
C21 U1 C4 128.2(3)
C12 U1 C4 91.3(3)
C1 U1 C4 47.7(3)
C2 U1 C4 48.6(3)
C11 U1 C4 83.4(3)
C14 U1 C4 131.9(3)
C13 U1 C4 121.4(3)
C15 U1 C4 106.6(3)
C3 U1 C4 29.4(3)
C5 U1 C4 27.9(3)

loop_
_geom_bond_atom_site_label_1
_geom_bond_atom_site_label_2
_geom_bond_distance
C1 C2 1.415(13)
C1 C5 1.415(12)
C1 C6 1.533(14)
C1 U1 2.756(10)
C2 C3 1.431(13)
C2 C7 1.515(12)
C2 U1 2.759(9)
C3 C4 1.446(13)
C3 C8 1.509(14)
C3 U1 2.839(9)
C4 C5 1.378(14)
C4 C9 1.533(13)
C4 U1 2.860(9)
C5 C10 1.528(14)
C5 U1 2.855(8)
C6 H6A 0.9800
C6 H6B 0.9800
C6 H6C 0.9800
C7 H7A 0.9800
C7 H7B 0.9800
C7 H7C 0.9800
C8 H8A 0.9800
C8 H8B 0.9800
C8 H8C 0.9800
C9 H9A 0.9800
C9 H9B 0.9800
C9 H9C 0.9800
C10 H10A 0.9800
C10 H10B 0.9800
C10 H10C 0.9800
C11 C15 1.419(15)
C11 C12 1.441(14)
C11 C16 1.465(14)
C11 U1 2.779(11)
C12 C13 1.451(12)
C12 C17 1.513(14)
C12 U1 2.746(10)
C13 C14 1.403(14)
C13 C18 1.486(14)
C13 U1 2.785(10)
C14 C15 1.418(14)
C14 C19 1.494(13)
C14 U1 2.782(10)
C15 C20 1.508(15)
C15 U1 2.811(10)
C16 H16A 0.9800
C16 H16B 0.9800
C16 H16C 0.9800
C17 H17A 0.9800
C17 H17B 0.9800
C17 H17C 0.9800
C18 H18A 0.9800
C18 H18B 0.9800
C18 H18C 0.9800
C19 H19A 0.9800
C19 H19B 0.9800
C19 H19C 0.9800
C20 H20A 0.9800
C20 H20B 0.9800
C20 H20C 0.9800
C21 C22 1.383(12)
C21 Si1 1.910(9)
C21 U1 2.499(8)
C22 C27 1.448(12)
C22 C23 1.524(12)
C23 N2 1.306(11)
C23 N1 1.391(10)
C24 Si1 1.865(10)
C24 H24A 0.9800
C24 H24B 0.9800
C24 H24C 0.9800
C25 Si1 1.864(10)
C25 H25A 0.9800
C25 H25B 0.9800
C25 H25C 0.9800
C26 Si1 1.893(10)
C26 H26A 0.9800
C26 H26B 0.9800
C26 H26C 0.9800
C27 C28 1.215(12)
C28 Si2 1.832(9)
C29 Si2 1.856(11)
C29 H29A 0.9800
C29 H29B 0.9800
C29 H29C 0.9800
C30 Si2 1.884(13)
C30 H30A 0.9800
C30 H30B 0.9800
C30 H30C 0.9800
C31 Si2 1.875(14)
C31 H31A 0.9800
C31 H31B 0.9800
C31 H31C 0.9800
C32 N1 1.495(10)
C32 C33 1.501(11)
C32 C37 1.557(12)
C32 H32 1.0000
C33 C34 1.542(11)
C33 H33A 0.9900
C33 H33B 0.9900
C34 C35 1.539(15)
C34 H34A 0.9900
C34 H34B 0.9900
C35 C36 1.521(13)
C35 H35A 0.9900
C35 H35B 0.9900
C36 C37 1.560(12)
C36 H36A 0.9900
C36 H36B 0.9900
C37 H37A 0.9900
C37 H37B 0.9900
C38 N2 1.441(10)
C38 C39 1.524(12)
C38 C43 1.542(12)
C38 H38 1.0000
C39 C40 1.513(12)
C39 H39A 0.9900
C39 H39B 0.9900
C40 C41 1.515(14)
C40 H40A 0.9900
C40 H40B 0.9900
C41 C42 1.533(14)
C41 H41A 0.9900
C41 H41B 0.9900
C42 C43 1.532(11)
C42 H42A 0.9900
C42 H42B 0.9900
C43 H43A 0.9900
C43 H43B 0.9900
N1 U1 2.247(7)
